data_4323130
loop_
_publ_author_name
'Atul K. Verma'
'Jun-Hong Chou'
'Thomas B. Rauchfuss'

_publ_section_title
;
 A Polymeric Binary Titanium(IV) Sulfide and Its Conversion to Molecular
 Lewis Base Adducts
;
_journal_name_full 'Inorganic Chemistry'
_journal_page_first 5960
_journal_page_last 5963
_journal_paper_doi 10.1021/ic980568x
_journal_volume 37
_journal_year 1998
_chemical_formula_sum 'C20 H30 N10 O S6 Ti2'
_chemical_formula_weight 714.70
_space_group_IT_number 14
_symmetry_cell_setting monoclinic
_symmetry_space_group_name_Hall '-P 2ybc'
_symmetry_space_group_name_H-M 'P 1 21/c 1'
_atom_sites_solution_hydrogens geom
_atom_sites_solution_primary direct
_atom_sites_solution_secondary difmap
_audit_creation_method SHELXL
_audit_update_record
;
95-11-29   text and data added, srw
;
_cell_angle_alpha 90.00
_cell_angle_beta 99.538(3)
_cell_angle_gamma 90.00
_cell_formula_units_Z 4
_cell_length_a 8.8517(14)
_cell_length_b 17.597(3)
_cell_length_c 19.766(3)
_cell_measurement_temperature 198(2)
_cell_volume 3036.3(8)
_computing_cell_refinement 'SAINT (Siemens, 1994)'
_computing_data_collection 'SMART (Siemens, 1994)'
_computing_data_reduction 'SAINT (Siemens, 1994)'
_computing_molecular_graphics 'SHELXTL (Siemens, 1994)'
_computing_publication_material 'CIFTAB (Sheldrick, 1993)'
_computing_structure_refinement 'SHELXL-93 (Sheldrick, 1993)'
_computing_structure_solution 'SHELXS-86 (Sheldrick, 1990)'
_diffrn_ambient_temperature 198(2)
_diffrn_measurement_device 'Siemens 3-circle platform'
_diffrn_measurement_method 'CCD area detector frames'
_diffrn_radiation_monochromator graphite
_diffrn_radiation_source 'fine-focus sealed tube'
_diffrn_radiation_type MoK\a
_diffrn_radiation_wavelength 0.71073
_diffrn_reflns_av_R_equivalents 0.1605
_diffrn_reflns_av_sigmaI/netI 0.2228
_diffrn_reflns_limit_h_max 9
_diffrn_reflns_limit_h_min -9
_diffrn_reflns_limit_k_max 15
_diffrn_reflns_limit_k_min -19
_diffrn_reflns_limit_l_max 19
_diffrn_reflns_limit_l_min -21
_diffrn_reflns_number 10756
_diffrn_reflns_theta_max 23.29
_diffrn_reflns_theta_min 1.56
_diffrn_standards_decay_% 0
_diffrn_standards_number 24
_exptl_absorpt_coefficient_mu 0.973
_exptl_crystal_colour purple
_exptl_crystal_density_diffrn 1.563
_exptl_crystal_description needle
_exptl_crystal_F_000 1472
_exptl_crystal_size_max 0.38
_exptl_crystal_size_mid 0.02
_exptl_crystal_size_min 0.01
_refine_diff_density_max 0.506
_refine_diff_density_min -0.519
_refine_diff_density_rms 0.123
_refine_ls_extinction_method none
_refine_ls_goodness_of_fit_all 1.019
_refine_ls_goodness_of_fit_obs 1.221
_refine_ls_hydrogen_treatment noref
_refine_ls_matrix_type full
_refine_ls_number_parameters 352
_refine_ls_number_reflns 4275
_refine_ls_number_restraints 0
_refine_ls_restrained_S_all 1.019
_refine_ls_restrained_S_obs 1.221
_refine_ls_R_factor_all 0.2124
_refine_ls_R_factor_obs 0.0981
_refine_ls_shift/esd_max 0.006
_refine_ls_shift/esd_mean 0.000
_refine_ls_structure_factor_coef Fsqd
_refine_ls_weighting_details 'w=1/[\s^2^(Fo^2^)+(0.0390P)^2^+11.1348P] where P=(Fo^2^+2Fc^2^)/3'
_refine_ls_weighting_scheme calc
_refine_ls_wR_factor_all 0.1776
_refine_ls_wR_factor_obs 0.1407
_reflns_number_observed 2038
_reflns_number_total 4275
_reflns_observed_criterion >2sigma(I)
_cod_data_source_file ic980568x_1.cif
_cod_data_source_block w69ra-14
_cod_depositor_comments
;
 Removing the _chemical_name_systematic data item since it did not contain
 the systematic name of the compound and the same information was already
 given in the _audit_update_record data item.

 Antanas Vaitkus,
 2017-03-30

The following automatic conversions were performed:

'_refine_ls_weighting_scheme' value 'calc
w=1/[\s^2^(Fo^2^)+(0.0390P)^2^+11.1348P] where P=(Fo^2^+2Fc^2^)/3'
was changed to 'calc'. New tag '_refine_ls_weighting_details' was
created. The value of the new tag was set to
'w=1/[\s^2^(Fo^2^)+(0.0390P)^2^+11.1348P] where P=(Fo^2^+2Fc^2^)/3'.

Automatic conversion script
Id: cif_fix_values 3143 2015-03-26 13:38:13Z robertas 
;
_cod_database_code 4323130

loop_
_symmetry_equiv_pos_as_xyz
'x, y, z'
'-x, y+1/2, -z+1/2'
'-x, -y, -z'
'x, -y-1/2, z-1/2'

loop_
_atom_site_aniso_label
_atom_site_aniso_U_11
_atom_site_aniso_U_22
_atom_site_aniso_U_33
_atom_site_aniso_U_23
_atom_site_aniso_U_13
_atom_site_aniso_U_12
Ti1 0.0210(14) 0.0248(13) 0.0233(12) 0.0022(11) 0.0039(10) 0.0006(11)
Ti2 0.0257(14) 0.0221(13) 0.0232(12) 0.0020(11) 0.0031(10) 0.0000(11)
S1 0.035(2) 0.033(2) 0.034(2) 0.009(2) 0.009(2) -0.001(2)
S2 0.025(2) 0.032(2) 0.031(2) 0.003(2) 0.005(2) 0.007(2)
S3 0.034(2) 0.036(2) 0.038(2) 0.001(2) 0.000(2) 0.002(2)
S4 0.043(2) 0.031(2) 0.026(2) -0.007(2) 0.005(2) 0.001(2)
S5 0.026(2) 0.029(2) 0.031(2) 0.002(2) 0.0089(15) -0.003(2)
S6 0.025(2) 0.022(2) 0.026(2) -0.003(2) 0.0022(15) -0.0032(15)
O1 0.024(5) 0.012(4) 0.023(4) -0.006(4) 0.001(4) 0.000(3)
N1 0.017(6) 0.021(6) 0.034(6) 0.003(5) -0.002(5) 0.009(5)
N2 0.014(6) 0.018(6) 0.030(6) -0.006(5) 0.004(5) 0.009(5)
N3 0.016(6) 0.030(6) 0.026(6) 0.015(5) 0.007(5) 0.008(5)
N4 0.029(7) 0.033(7) 0.023(6) 0.001(5) 0.002(5) 0.004(5)
N5 0.015(6) 0.029(7) 0.039(7) 0.001(6) -0.011(5) 0.001(5)
N6 0.019(6) 0.020(6) 0.033(7) 0.011(5) 0.003(5) 0.007(5)
N7 0.032(7) 0.027(6) 0.018(6) 0.000(5) 0.006(5) -0.007(5)
N8 0.026(7) 0.020(6) 0.038(7) 0.000(5) 0.012(6) 0.006(5)
N9 0.066(12) 0.084(13) 0.092(13) 0.000(10) 0.046(11) -0.007(10)
N10 0.132(18) 0.062(11) 0.102(14) 0.004(10) 0.029(13) -0.017(12)
C1 0.016(7) 0.031(8) 0.031(8) 0.009(7) -0.003(6) -0.008(6)
C2 0.032(9) 0.038(9) 0.037(8) -0.005(7) -0.009(7) 0.011(7)
C3 0.039(9) 0.040(9) 0.036(8) -0.017(7) -0.015(7) 0.025(7)
C4 0.036(9) 0.029(8) 0.033(8) -0.002(6) 0.003(6) 0.009(6)
C5 0.019(8) 0.028(8) 0.035(8) -0.001(6) 0.012(7) 0.004(6)
C6 0.011(7) 0.018(7) 0.035(7) -0.008(6) 0.003(6) 0.009(6)
C7 0.018(8) 0.019(7) 0.041(8) -0.008(6) 0.015(7) 0.000(6)
C8 0.029(8) 0.041(9) 0.041(8) 0.012(7) 0.003(7) 0.016(7)
C9 0.018(7) 0.019(8) 0.034(8) 0.008(6) 0.005(6) 0.004(6)
C10 0.031(8) 0.037(9) 0.023(7) 0.010(7) 0.006(6) 0.004(7)
C11 0.049(9) 0.020(8) 0.035(8) 0.001(7) 0.009(7) 0.002(7)
C12 0.045(9) 0.037(9) 0.039(8) 0.010(7) 0.012(7) -0.002(7)
C13 0.030(9) 0.023(7) 0.028(8) -0.005(6) -0.002(7) 0.007(6)
C14 0.014(8) 0.059(9) 0.032(8) 0.007(7) 0.001(6) 0.008(7)
C15 0.019(8) 0.027(8) 0.047(9) 0.010(7) -0.005(7) 0.005(6)
C16 0.039(10) 0.075(11) 0.043(9) -0.005(8) 0.007(7) 0.023(8)
C17 0.084(17) 0.052(13) 0.139(19) 0.001(13) 0.070(16) -0.005(12)
C18 0.084(16) 0.125(20) 0.067(14) 0.025(13) 0.007(13) 0.053(15)
C19 0.115(22) 0.094(16) 0.071(15) -0.018(12) 0.022(14) 0.024(14)
C20 0.108(19) 0.163(22) 0.114(17) -0.027(16) 0.045(15) -0.067(17)

loop_
_atom_site_label
_atom_site_type_symbol
_atom_site_fract_x
_atom_site_fract_y
_atom_site_fract_z
_atom_site_U_iso_or_equiv
_atom_site_thermal_displace_type
_atom_site_occupancy
_atom_site_calc_flag
_atom_site_refinement_flags
_atom_site_disorder_group
Ti1 Ti 0.2162(2) 0.33483(12) 0.07653(10) 0.0230(6) Uani 1 d . .
Ti2 Ti 0.4296(2) 0.23617(12) 0.17566(10) 0.0238(6) Uani 1 d . .
S1 S 0.2597(4) 0.4308(2) -0.0044(2) 0.0336(9) Uani 1 d . .
S2 S 0.2579(4) 0.3194(2) -0.03787(15) 0.0293(9) Uani 1 d . .
S3 S 0.6570(4) 0.2584(2) 0.2586(2) 0.0364(9) Uani 1 d . .
S4 S 0.4496(4) 0.2754(2) 0.29092(15) 0.0334(9) Uani 1 d . .
S5 S 0.1501(3) 0.2437(2) 0.17062(14) 0.0283(8) Uani 1 d . .
S6 S 0.2014(3) 0.1965(2) 0.08168(15) 0.0247(8) Uani 1 d . .
O1 O 0.4091(8) 0.3252(4) 0.1266(3) 0.020(2) Uani 1 d . .
N1 N 0.1733(10) 0.4289(5) 0.1430(5) 0.025(2) Uani 1 d . .
N2 N 0.0899(10) 0.5339(5) 0.1873(5) 0.021(2) Uani 1 d . .
N3 N -0.0374(10) 0.3409(5) 0.0442(5) 0.024(2) Uani 1 d . .
N4 N -0.2560(12) 0.3662(5) -0.0228(5) 0.028(3) Uani 1 d . .
N5 N 0.4099(10) 0.1136(5) 0.2046(5) 0.029(3) Uani 1 d . .
N6 N 0.3722(10) 0.0123(5) 0.2662(5) 0.024(2) Uani 1 d . .
N7 N 0.5867(11) 0.1900(5) 0.1124(4) 0.026(2) Uani 1 d . .
N8 N 0.6915(11) 0.1668(5) 0.0214(5) 0.027(2) Uani 1 d . .
N9 N 0.1202(21) 0.3987(9) 0.3892(8) 0.077(5) Uani 1 d . .
N10 N 0.1955(27) 0.4768(9) 0.4781(8) 0.098(5) Uani 1 d . .
C1 C 0.0719(13) 0.4860(7) 0.1331(6) 0.027(3) Uani 1 d . .
H1A H -0.0031(13) 0.4921(7) 0.0931(6) 0.032 Uiso 1 calc R .
C2 C 0.2590(14) 0.4418(7) 0.2074(6) 0.037(3) Uani 1 d . .
H2A H 0.3407(14) 0.4109(7) 0.2293(6) 0.045 Uiso 1 calc R .
C3 C 0.2073(14) 0.5052(7) 0.2334(6) 0.041(4) Uani 1 d . .
H3A H 0.2463(14) 0.5266(7) 0.2769(6) 0.049 Uiso 1 calc R .
C4 C -0.0010(13) 0.6017(6) 0.1945(6) 0.033(3) Uani 1 d . .
H4A H 0.0364(13) 0.6260(6) 0.2387(6) 0.049 Uiso 1 calc R .
H4B H -0.1086(13) 0.5874(6) 0.1923(6) 0.049 Uiso 1 calc R .
H4C H 0.0083(13) 0.6373(6) 0.1573(6) 0.049 Uiso 1 calc R .
C5 C -0.1061(14) 0.3546(6) -0.0183(6) 0.027(3) Uani 1 d . .
H5A H -0.0543(14) 0.3562(6) -0.0567(6) 0.032 Uiso 1 calc R .
C6 C -0.1549(12) 0.3417(6) 0.0832(6) 0.022(3) Uani 1 d . .
H6A H -0.1424(12) 0.3323(6) 0.1312(6) 0.026 Uiso 1 calc R .
C7 C -0.2878(13) 0.3577(6) 0.0430(6) 0.025(3) Uani 1 d . .
H7A H -0.3851(13) 0.3622(6) 0.0569(6) 0.030 Uiso 1 calc R .
C8 C -0.3659(13) 0.3855(7) -0.0847(6) 0.037(4) Uani 1 d . .
H8A H -0.4686(13) 0.3907(7) -0.0727(6) 0.056 Uiso 1 calc R .
H8B H -0.3666(13) 0.3451(7) -0.1188(6) 0.056 Uiso 1 calc R .
H8C H -0.3358(13) 0.4336(7) -0.1037(6) 0.056 Uiso 1 calc R .
C9 C 0.3847(12) 0.0889(6) 0.2658(6) 0.023(3) Uani 1 d . .
H9A H 0.3766(12) 0.1209(6) 0.3038(6) 0.028 Uiso 1 calc R .
C10 C 0.4126(13) 0.0486(7) 0.1656(6) 0.030(3) Uani 1 d . .
H10B H 0.4294(13) 0.0476(7) 0.1194(6) 0.036 Uiso 1 calc R .
C11 C 0.3878(14) -0.0143(7) 0.2030(6) 0.035(3) Uani 1 d . .
H11A H 0.3826(14) -0.0657(7) 0.1880(6) 0.041 Uiso 1 calc R .
C12 C 0.3451(14) -0.0341(7) 0.3240(6) 0.039(4) Uani 1 d . .
H12A H 0.3410(14) -0.0878(7) 0.3106(6) 0.059 Uiso 1 calc R .
H12B H 0.2475(14) -0.0194(7) 0.3375(6) 0.059 Uiso 1 calc R .
H12C H 0.4284(14) -0.0264(7) 0.3627(6) 0.059 Uiso 1 calc R .
C13 C 0.5686(14) 0.1920(6) 0.0452(6) 0.028(3) Uani 1 d . .
H13A H 0.4780(14) 0.2093(6) 0.0167(6) 0.033 Uiso 1 calc R .
C14 C 0.7333(14) 0.1617(7) 0.1321(6) 0.035(3) Uani 1 d . .
H14A H 0.7810(14) 0.1536(7) 0.1782(6) 0.042 Uiso 1 calc R .
C15 C 0.7994(14) 0.1472(6) 0.0761(6) 0.032(3) Uani 1 d . .
H15A H 0.8991(14) 0.1276(6) 0.0753(6) 0.039 Uiso 1 calc R .
C16 C 0.7128(14) 0.1620(8) -0.0492(6) 0.052(4) Uani 1 d . .
H16A H 0.8147(14) 0.1413(8) -0.0514(6) 0.078 Uiso 1 calc R .
H16B H 0.7037(14) 0.2128(8) -0.0698(6) 0.078 Uiso 1 calc R .
H16C H 0.6345(14) 0.1286(8) -0.0745(6) 0.078 Uiso 1 calc R .
C17 C 0.0757(23) 0.4486(10) 0.4345(12) 0.086(6) Uani 1 d . .
H17A H -0.0279(23) 0.4621(10) 0.4352(12) 0.103 Uiso 1 calc R .
C18 C 0.3175(23) 0.4426(13) 0.4599(10) 0.093(7) Uani 1 d . .
H18A H 0.4209(23) 0.4499(13) 0.4811(10) 0.111 Uiso 1 calc R .
C19 C 0.2693(30) 0.3958(11) 0.4060(10) 0.093(7) Uani 1 d . .
H19A H 0.3347(30) 0.3653(11) 0.3837(10) 0.111 Uiso 1 calc R .
C20 C 0.0282(22) 0.3582(12) 0.3360(9) 0.125(8) Uani 1 d . .
H20A H -0.0797(22) 0.3714(12) 0.3351(9) 0.188 Uiso 1 calc R .
H20B H 0.0423(22) 0.3035(12) 0.3440(9) 0.188 Uiso 1 calc R .
H20C H 0.0581(22) 0.3716(12) 0.2919(9) 0.188 Uiso 1 calc R .

loop_
_atom_type_symbol
_atom_type_description
_atom_type_scat_dispersion_real
_atom_type_scat_dispersion_imag
_atom_type_scat_source
C C 0.0033 0.0016 'International Tables Vol C Tables 4.2.6.8 and 6.1.1.4'
H H 0.0000 0.0000 'International Tables Vol C Tables 4.2.6.8 and 6.1.1.4'
N N 0.0061 0.0033 'International Tables Vol C Tables 4.2.6.8 and 6.1.1.4'
O O 0.0106 0.0060 'International Tables Vol C Tables 4.2.6.8 and 6.1.1.4'
S S 0.1246 0.1234 'International Tables Vol C Tables 4.2.6.8 and 6.1.1.4'
Ti Ti 0.2776 0.4457 'International Tables Vol C Tables 4.2.6.8 and 6.1.1.4'

loop_
_geom_angle_atom_site_label_1
_geom_angle_atom_site_label_2
_geom_angle_atom_site_label_3
_geom_angle
_geom_angle_site_symmetry_1
_geom_angle_site_symmetry_3
_geom_angle_publ_flag
O1 Ti1 N1 89.1(3) . . ?
O1 Ti1 N3 163.9(3) . . ?
N1 Ti1 N3 82.5(3) . . ?
O1 Ti1 S2 103.1(2) . . ?
N1 Ti1 S2 137.0(3) . . ?
N3 Ti1 S2 92.4(2) . . ?
O1 Ti1 S1 100.8(2) . . ?
N1 Ti1 S1 86.1(3) . . ?
N3 Ti1 S1 92.3(2) . . ?
S2 Ti1 S1 51.40(11) . . ?
O1 Ti1 S6 86.4(2) . . ?
N1 Ti1 S6 135.6(3) . . ?
N3 Ti1 S6 90.1(3) . . ?
S2 Ti1 S6 86.76(12) . . ?
S1 Ti1 S6 138.15(14) . . ?
O1 Ti1 S5 81.7(2) . . ?
N1 Ti1 S5 87.4(3) . . ?
N3 Ti1 S5 84.2(2) . . ?
S2 Ti1 S5 134.69(13) . . ?
S1 Ti1 S5 172.96(14) . . ?
S6 Ti1 S5 48.21(10) . . ?
O1 Ti1 Ti2 34.3(2) . . ?
N1 Ti1 Ti2 101.3(2) . . ?
N3 Ti1 Ti2 134.5(2) . . ?
S2 Ti1 Ti2 111.88(11) . . ?
S1 Ti1 Ti2 132.99(12) . . ?
S6 Ti1 Ti2 55.53(9) . . ?
S5 Ti1 Ti2 51.19(8) . . ?
O1 Ti2 N7 91.8(3) . . ?
O1 Ti2 N5 161.7(3) . . ?
N7 Ti2 N5 82.6(4) . . ?
O1 Ti2 S4 104.2(2) . . ?
N7 Ti2 S4 135.3(3) . . ?
N5 Ti2 S4 91.8(3) . . ?
O1 Ti2 S3 102.7(2) . . ?
N7 Ti2 S3 84.8(3) . . ?
N5 Ti2 S3 94.2(2) . . ?
S4 Ti2 S3 51.26(12) . . ?
O1 Ti2 S5 85.6(2) . . ?
N7 Ti2 S5 136.9(3) . . ?
N5 Ti2 S5 86.7(2) . . ?
S4 Ti2 S5 86.43(12) . . ?
S3 Ti2 S5 137.69(14) . . ?
O1 Ti2 S6 81.7(2) . . ?
N7 Ti2 S6 89.1(3) . . ?
N5 Ti2 S6 80.8(2) . . ?
S4 Ti2 S6 133.88(13) . . ?
S3 Ti2 S6 172.63(13) . . ?
S5 Ti2 S6 47.93(10) . . ?
O1 Ti2 Ti1 34.3(2) . . ?
N7 Ti2 Ti1 103.4(3) . . ?
N5 Ti2 Ti1 130.4(2) . . ?
S4 Ti2 Ti1 113.31(11) . . ?
S3 Ti2 Ti1 135.08(11) . . ?
S5 Ti2 Ti1 55.20(9) . . ?
S6 Ti2 Ti1 50.62(8) . . ?
S2 S1 Ti1 63.43(13) . . ?
S1 S2 Ti1 65.17(13) . . ?
S4 S3 Ti2 63.12(13) . . ?
S3 S4 Ti2 65.62(13) . . ?
S6 S5 Ti2 69.57(13) . . ?
S6 S5 Ti1 61.95(12) . . ?
Ti2 S5 Ti1 73.60(10) . . ?
S5 S6 Ti1 69.84(13) . . ?
S5 S6 Ti2 62.50(12) . . ?
Ti1 S6 Ti2 73.85(10) . . ?
Ti1 O1 Ti2 111.5(4) . . ?
C1 N1 C2 105.2(10) . . ?
C1 N1 Ti1 131.2(8) . . ?
C2 N1 Ti1 123.5(8) . . ?
C1 N2 C3 106.0(9) . . ?
C1 N2 C4 126.3(9) . . ?
C3 N2 C4 127.6(10) . . ?
C5 N3 C6 104.4(9) . . ?
C5 N3 Ti1 124.6(8) . . ?
C6 N3 Ti1 130.5(7) . . ?
C5 N4 C7 106.1(9) . . ?
C5 N4 C8 127.3(10) . . ?
C7 N4 C8 126.7(10) . . ?
C9 N5 C10 104.9(10) . . ?
C9 N5 Ti2 124.9(8) . . ?
C10 N5 Ti2 130.1(8) . . ?
C9 N6 C11 108.4(10) . . ?
C9 N6 C12 126.0(10) . . ?
C11 N6 C12 125.6(10) . . ?
C13 N7 C14 104.2(10) . . ?
C13 N7 Ti2 126.1(8) . . ?
C14 N7 Ti2 129.2(8) . . ?
C13 N8 C15 108.1(10) . . ?
C13 N8 C16 127.4(10) . . ?
C15 N8 C16 124.5(10) . . ?
C19 N9 C17 104.4(18) . . ?
C19 N9 C20 127.0(19) . . ?
C17 N9 C20 128.5(21) . . ?
C18 N10 C17 104.3(18) . . ?
N1 C1 N2 111.3(10) . . ?
C3 C2 N1 108.6(11) . . ?
C2 C3 N2 108.9(10) . . ?
N3 C5 N4 113.2(10) . . ?
C7 C6 N3 109.7(10) . . ?
C6 C7 N4 106.6(10) . . ?
N5 C9 N6 110.7(11) . . ?
C11 C10 N5 110.5(10) . . ?
N6 C11 C10 105.5(11) . . ?
N7 C13 N8 112.2(10) . . ?
C15 C14 N7 110.5(10) . . ?
C14 C15 N8 105.0(11) . . ?
N10 C17 N9 112.1(19) . . ?
N10 C18 C19 108.8(19) . . ?
N9 C19 C18 110.3(19) . . ?

loop_
_geom_bond_atom_site_label_1
_geom_bond_atom_site_label_2
_geom_bond_distance
_geom_bond_site_symmetry_2
_geom_bond_publ_flag
Ti1 O1 1.835(7) . ?
Ti1 N1 2.185(9) . ?
Ti1 N3 2.232(9) . ?
Ti1 S2 2.366(4) . ?
Ti1 S1 2.401(4) . ?
Ti1 S6 2.440(4) . ?
Ti1 S5 2.596(4) . ?
Ti1 Ti2 3.032(3) . ?
Ti2 O1 1.835(7) . ?
Ti2 N7 2.176(9) . ?
Ti2 N5 2.246(10) . ?
Ti2 S4 2.359(4) . ?
Ti2 S3 2.409(4) . ?
Ti2 S5 2.463(4) . ?
Ti2 S6 2.602(3) . ?
S1 S2 2.068(4) . ?
S3 S4 2.063(5) . ?
S5 S6 2.061(4) . ?
N1 C1 1.341(13) . ?
N1 C2 1.387(13) . ?
N2 C1 1.351(12) . ?
N2 C3 1.361(13) . ?
N2 C4 1.459(12) . ?
N3 C5 1.307(12) . ?
N3 C6 1.394(12) . ?
N4 C5 1.331(13) . ?
N4 C7 1.383(13) . ?
N4 C8 1.471(12) . ?
N5 C9 1.339(13) . ?
N5 C10 1.381(13) . ?
N6 C9 1.353(13) . ?
N6 C11 1.362(13) . ?
N6 C12 1.456(13) . ?
N7 C13 1.312(12) . ?
N7 C14 1.384(14) . ?
N8 C13 1.330(13) . ?
N8 C15 1.363(13) . ?
N8 C16 1.443(13) . ?
N9 C19 1.31(2) . ?
N9 C17 1.36(2) . ?
N9 C20 1.41(2) . ?
N10 C18 1.34(2) . ?
N10 C17 1.35(2) . ?
C2 C3 1.341(15) . ?
C6 C7 1.336(14) . ?
C10 C11 1.368(14) . ?
C14 C15 1.358(15) . ?
C18 C19 1.36(2) . ?

loop_
_geom_torsion_atom_site_label_1
_geom_torsion_atom_site_label_2
_geom_torsion_atom_site_label_3
_geom_torsion_atom_site_label_4
_geom_torsion
_geom_torsion_site_symmetry_1
_geom_torsion_site_symmetry_2
_geom_torsion_site_symmetry_3
_geom_torsion_site_symmetry_4
_geom_torsion_publ_flag
O1 Ti1 Ti2 O1 0.0 . . . . ?
N1 Ti1 Ti2 O1 -71.2(4) . . . . ?
N3 Ti1 Ti2 O1 -161.8(5) . . . . ?
S2 Ti1 Ti2 O1 81.0(4) . . . . ?
S1 Ti1 Ti2 O1 24.0(4) . . . . ?
S6 Ti1 Ti2 O1 150.6(4) . . . . ?
S5 Ti1 Ti2 O1 -148.5(4) . . . . ?
O1 Ti1 Ti2 N7 -73.0(4) . . . . ?
N1 Ti1 Ti2 N7 -144.2(3) . . . . ?
N3 Ti1 Ti2 N7 125.2(4) . . . . ?
S2 Ti1 Ti2 N7 8.0(3) . . . . ?
S1 Ti1 Ti2 N7 -49.0(3) . . . . ?
S6 Ti1 Ti2 N7 77.5(3) . . . . ?
S5 Ti1 Ti2 N7 138.5(3) . . . . ?
O1 Ti1 Ti2 N5 -164.7(5) . . . . ?
N1 Ti1 Ti2 N5 124.1(4) . . . . ?
N3 Ti1 Ti2 N5 33.5(5) . . . . ?
S2 Ti1 Ti2 N5 -83.7(4) . . . . ?
S1 Ti1 Ti2 N5 -140.7(4) . . . . ?
S6 Ti1 Ti2 N5 -14.2(4) . . . . ?
S5 Ti1 Ti2 N5 46.8(4) . . . . ?
O1 Ti1 Ti2 S4 80.9(4) . . . . ?
N1 Ti1 Ti2 S4 9.7(3) . . . . ?
N3 Ti1 Ti2 S4 -80.9(4) . . . . ?
S2 Ti1 Ti2 S4 161.95(14) . . . . ?
S1 Ti1 Ti2 S4 105.0(2) . . . . ?
S6 Ti1 Ti2 S4 -128.5(2) . . . . ?
S5 Ti1 Ti2 S4 -67.55(14) . . . . ?
O1 Ti1 Ti2 S3 23.1(4) . . . . ?
N1 Ti1 Ti2 S3 -48.1(3) . . . . ?
N3 Ti1 Ti2 S3 -138.7(4) . . . . ?
S2 Ti1 Ti2 S3 104.2(2) . . . . ?
S1 Ti1 Ti2 S3 47.2(2) . . . . ?
S6 Ti1 Ti2 S3 173.7(2) . . . . ?
S5 Ti1 Ti2 S3 -125.3(2) . . . . ?
O1 Ti1 Ti2 S5 148.5(4) . . . . ?
N1 Ti1 Ti2 S5 77.3(3) . . . . ?
N3 Ti1 Ti2 S5 -13.3(4) . . . . ?
S2 Ti1 Ti2 S5 -130.5(2) . . . . ?
S1 Ti1 Ti2 S5 172.5(2) . . . . ?
S6 Ti1 Ti2 S5 -60.97(13) . . . . ?
S5 Ti1 Ti2 S5 0.0 . . . . ?
O1 Ti1 Ti2 S6 -150.6(4) . . . . ?
N1 Ti1 Ti2 S6 138.2(3) . . . . ?
N3 Ti1 Ti2 S6 47.7(4) . . . . ?
S2 Ti1 Ti2 S6 -69.53(14) . . . . ?
S1 Ti1 Ti2 S6 -126.5(2) . . . . ?
S6 Ti1 Ti2 S6 0.0 . . . . ?
S5 Ti1 Ti2 S6 60.97(13) . . . . ?
O1 Ti1 S1 S2 98.2(2) . . . . ?
N1 Ti1 S1 S2 -173.4(3) . . . . ?
N3 Ti1 S1 S2 -91.1(3) . . . . ?
S2 Ti1 S1 S2 0.0 . . . . ?
S6 Ti1 S1 S2 1.6(2) . . . . ?
S5 Ti1 S1 S2 -151.4(11) . . . . ?
Ti2 Ti1 S1 S2 84.7(2) . . . . ?
Ti1 S1 S2 Ti1 0.0 . . . . ?
O1 Ti1 S2 S1 -93.5(2) . . . . ?
N1 Ti1 S2 S1 9.6(4) . . . . ?
N3 Ti1 S2 S1 91.1(3) . . . . ?
S1 Ti1 S2 S1 0.0 . . . . ?
S6 Ti1 S2 S1 -179.0(2) . . . . ?
S5 Ti1 S2 S1 175.3(2) . . . . ?
Ti2 Ti1 S2 S1 -128.29(14) . . . . ?
O1 Ti2 S3 S4 98.2(3) . . . . ?
N7 Ti2 S3 S4 -171.1(3) . . . . ?
N5 Ti2 S3 S4 -89.0(3) . . . . ?
S4 Ti2 S3 S4 0.0 . . . . ?
S5 Ti2 S3 S4 0.7(2) . . . . ?
S6 Ti2 S3 S4 -136.5(10) . . . . ?
Ti1 Ti2 S3 S4 85.1(2) . . . . ?
Ti2 S3 S4 Ti2 0.0 . . . . ?
O1 Ti2 S4 S3 -95.0(3) . . . . ?
N7 Ti2 S4 S3 12.6(4) . . . . ?
N5 Ti2 S4 S3 94.0(3) . . . . ?
S3 Ti2 S4 S3 0.0 . . . . ?
S5 Ti2 S4 S3 -179.5(2) . . . . ?
S6 Ti2 S4 S3 173.0(2) . . . . ?
Ti1 Ti2 S4 S3 -130.00(14) . . . . ?
O1 Ti2 S5 S6 82.8(2) . . . . ?
N7 Ti2 S5 S6 -5.1(4) . . . . ?
N5 Ti2 S5 S6 -80.6(3) . . . . ?
S4 Ti2 S5 S6 -172.68(14) . . . . ?
S3 Ti2 S5 S6 -173.3(2) . . . . ?
S6 Ti2 S5 S6 0.0 . . . . ?
Ti1 Ti2 S5 S6 65.58(11) . . . . ?
O1 Ti2 S5 Ti1 17.2(2) . . . . ?
N7 Ti2 S5 Ti1 -70.7(4) . . . . ?
N5 Ti2 S5 Ti1 -146.2(3) . . . . ?
S4 Ti2 S5 Ti1 121.74(12) . . . . ?
S3 Ti2 S5 Ti1 121.2(2) . . . . ?
S6 Ti2 S5 Ti1 -65.58(11) . . . . ?
Ti1 Ti2 S5 Ti1 0.0 . . . . ?
O1 Ti1 S5 S6 -92.5(2) . . . . ?
N1 Ti1 S5 S6 178.0(3) . . . . ?
N3 Ti1 S5 S6 95.3(3) . . . . ?
S2 Ti1 S5 S6 7.7(2) . . . . ?
S1 Ti1 S5 S6 156.0(11) . . . . ?
S6 Ti1 S5 S6 0.0 . . . . ?
Ti2 Ti1 S5 S6 -75.20(13) . . . . ?
O1 Ti1 S5 Ti2 -17.3(2) . . . . ?
N1 Ti1 S5 Ti2 -106.8(3) . . . . ?
N3 Ti1 S5 Ti2 170.5(3) . . . . ?
S2 Ti1 S5 Ti2 82.9(2) . . . . ?
S1 Ti1 S5 Ti2 -128.8(11) . . . . ?
S6 Ti1 S5 Ti2 75.20(13) . . . . ?
Ti2 Ti1 S5 Ti2 0.0 . . . . ?
Ti2 S5 S6 Ti1 -81.78(10) . . . . ?
Ti1 S5 S6 Ti1 0.0 . . . . ?
Ti2 S5 S6 Ti2 0.0 . . . . ?
Ti1 S5 S6 Ti2 81.78(10) . . . . ?
O1 Ti1 S6 S5 82.2(2) . . . . ?
N1 Ti1 S6 S5 -2.8(4) . . . . ?
N3 Ti1 S6 S5 -82.1(3) . . . . ?
S2 Ti1 S6 S5 -174.49(14) . . . . ?
S1 Ti1 S6 S5 -175.7(2) . . . . ?
S5 Ti1 S6 S5 0.0 . . . . ?
Ti2 Ti1 S6 S5 66.06(11) . . . . ?
O1 Ti1 S6 Ti2 16.1(2) . . . . ?
N1 Ti1 S6 Ti2 -68.9(4) . . . . ?
N3 Ti1 S6 Ti2 -148.2(2) . . . . ?
S2 Ti1 S6 Ti2 119.45(11) . . . . ?
S1 Ti1 S6 Ti2 118.2(2) . . . . ?
S5 Ti1 S6 Ti2 -66.06(11) . . . . ?
Ti2 Ti1 S6 Ti2 0.0 . . . . ?
O1 Ti2 S6 S5 -91.5(2) . . . . ?
N7 Ti2 S6 S5 176.5(3) . . . . ?
N5 Ti2 S6 S5 93.8(3) . . . . ?
S4 Ti2 S6 S5 10.2(2) . . . . ?
S3 Ti2 S6 S5 142.0(10) . . . . ?
S5 Ti2 S6 S5 0.0 . . . . ?
Ti1 Ti2 S6 S5 -75.30(13) . . . . ?
O1 Ti2 S6 Ti1 -16.2(2) . . . . ?
N7 Ti2 S6 Ti1 -108.2(2) . . . . ?
N5 Ti2 S6 Ti1 169.1(3) . . . . ?
S4 Ti2 S6 Ti1 85.5(2) . . . . ?
S3 Ti2 S6 Ti1 -142.7(10) . . . . ?
S5 Ti2 S6 Ti1 75.30(13) . . . . ?
Ti1 Ti2 S6 Ti1 0.0 . . . . ?
N1 Ti1 O1 Ti2 111.8(4) . . . . ?
N3 Ti1 O1 Ti2 53.5(13) . . . . ?
S2 Ti1 O1 Ti2 -109.8(3) . . . . ?
S1 Ti1 O1 Ti2 -162.3(3) . . . . ?
S6 Ti1 O1 Ti2 -24.0(3) . . . . ?
S5 Ti1 O1 Ti2 24.3(3) . . . . ?
Ti2 Ti1 O1 Ti2 0.0 . . . . ?
N7 Ti2 O1 Ti1 111.4(4) . . . . ?
N5 Ti2 O1 Ti1 39.6(13) . . . . ?
S4 Ti2 O1 Ti1 -110.7(3) . . . . ?
S3 Ti2 O1 Ti1 -163.5(3) . . . . ?
S5 Ti2 O1 Ti1 -25.5(3) . . . . ?
S6 Ti2 O1 Ti1 22.6(3) . . . . ?
Ti1 Ti2 O1 Ti1 0.0 . . . . ?
O1 Ti1 N1 C1 158.5(10) . . . . ?
N3 Ti1 N1 C1 -35.3(10) . . . . ?
S2 Ti1 N1 C1 50.1(11) . . . . ?
S1 Ti1 N1 C1 57.6(10) . . . . ?
S6 Ti1 N1 C1 -117.7(9) . . . . ?
S5 Ti1 N1 C1 -119.8(10) . . . . ?
Ti2 Ti1 N1 C1 -169.3(9) . . . . ?
O1 Ti1 N1 C2 -18.6(9) . . . . ?
N3 Ti1 N1 C2 147.6(9) . . . . ?
S2 Ti1 N1 C2 -127.0(8) . . . . ?
S1 Ti1 N1 C2 -119.5(9) . . . . ?
S6 Ti1 N1 C2 65.2(10) . . . . ?
S5 Ti1 N1 C2 63.1(9) . . . . ?
Ti2 Ti1 N1 C2 13.6(9) . . . . ?
O1 Ti1 N3 C5 178.7(10) . . . . ?
N1 Ti1 N3 C5 119.6(9) . . . . ?
S2 Ti1 N3 C5 -17.6(9) . . . . ?
S1 Ti1 N3 C5 33.9(9) . . . . ?
S6 Ti1 N3 C5 -104.3(9) . . . . ?
S5 Ti1 N3 C5 -152.3(9) . . . . ?
Ti2 Ti1 N3 C5 -141.9(8) . . . . ?
O1 Ti1 N3 C6 8.2(18) . . . . ?
N1 Ti1 N3 C6 -50.9(9) . . . . ?
S2 Ti1 N3 C6 172.0(9) . . . . ?
S1 Ti1 N3 C6 -136.6(9) . . . . ?
S6 Ti1 N3 C6 85.2(9) . . . . ?
S5 Ti1 N3 C6 37.3(9) . . . . ?
Ti2 Ti1 N3 C6 47.7(11) . . . . ?
O1 Ti2 N5 C9 -138.7(11) . . . . ?
N7 Ti2 N5 C9 148.1(9) . . . . ?
S4 Ti2 N5 C9 12.6(9) . . . . ?
S3 Ti2 N5 C9 63.9(9) . . . . ?
S5 Ti2 N5 C9 -73.7(9) . . . . ?
S6 Ti2 N5 C9 -121.6(9) . . . . ?
Ti1 Ti2 N5 C9 -110.5(8) . . . . ?
O1 Ti2 N5 C10 37.8(17) . . . . ?
N7 Ti2 N5 C10 -35.3(9) . . . . ?
S4 Ti2 N5 C10 -170.8(9) . . . . ?
S3 Ti2 N5 C10 -119.6(9) . . . . ?
S5 Ti2 N5 C10 102.8(9) . . . . ?
S6 Ti2 N5 C10 54.9(9) . . . . ?
Ti1 Ti2 N5 C10 66.0(10) . . . . ?
O1 Ti2 N7 C13 -46.0(9) . . . . ?
N5 Ti2 N7 C13 116.4(9) . . . . ?
S4 Ti2 N7 C13 -158.4(8) . . . . ?
S3 Ti2 N7 C13 -148.6(9) . . . . ?
S5 Ti2 N7 C13 39.4(11) . . . . ?
S6 Ti2 N7 C13 35.6(9) . . . . ?
Ti1 Ti2 N7 C13 -13.4(9) . . . . ?
O1 Ti2 N7 C14 124.7(10) . . . . ?
N5 Ti2 N7 C14 -72.8(10) . . . . ?
S4 Ti2 N7 C14 12.3(11) . . . . ?
S3 Ti2 N7 C14 22.1(9) . . . . ?
S5 Ti2 N7 C14 -149.9(8) . . . . ?
S6 Ti2 N7 C14 -153.7(9) . . . . ?
Ti1 Ti2 N7 C14 157.3(9) . . . . ?
C2 N1 C1 N2 0.3(12) . . . . ?
Ti1 N1 C1 N2 -177.2(7) . . . . ?
C3 N2 C1 N1 -0.4(12) . . . . ?
C4 N2 C1 N1 -179.4(10) . . . . ?
C1 N1 C2 C3 -0.1(14) . . . . ?
Ti1 N1 C2 C3 177.6(8) . . . . ?
N1 C2 C3 N2 -0.1(15) . . . . ?
C1 N2 C3 C2 0.3(14) . . . . ?
C4 N2 C3 C2 179.3(11) . . . . ?
C6 N3 C5 N4 1.7(13) . . . . ?
Ti1 N3 C5 N4 -170.8(7) . . . . ?
C7 N4 C5 N3 -1.3(14) . . . . ?
C8 N4 C5 N3 177.8(10) . . . . ?
C5 N3 C6 C7 -1.5(12) . . . . ?
Ti1 N3 C6 C7 170.4(7) . . . . ?
N3 C6 C7 N4 0.8(12) . . . . ?
C5 N4 C7 C6 0.2(13) . . . . ?
C8 N4 C7 C6 -178.9(10) . . . . ?
C10 N5 C9 N6 0.1(12) . . . . ?
Ti2 N5 C9 N6 177.4(6) . . . . ?
C11 N6 C9 N5 -0.8(13) . . . . ?
C12 N6 C9 N5 179.9(10) . . . . ?
C9 N5 C10 C11 0.6(13) . . . . ?
Ti2 N5 C10 C11 -176.5(8) . . . . ?
C9 N6 C11 C10 1.1(13) . . . . ?
C12 N6 C11 C10 -179.6(10) . . . . ?
N5 C10 C11 N6 -1.0(13) . . . . ?
C14 N7 C13 N8 0.3(13) . . . . ?
Ti2 N7 C13 N8 172.9(7) . . . . ?
C15 N8 C13 N7 -0.4(13) . . . . ?
C16 N8 C13 N7 -179.0(11) . . . . ?
C13 N7 C14 C15 -0.2(13) . . . . ?
Ti2 N7 C14 C15 -172.5(8) . . . . ?
N7 C14 C15 N8 0.0(14) . . . . ?
C13 N8 C15 C14 0.2(13) . . . . ?
C16 N8 C15 C14 178.9(11) . . . . ?
C18 N10 C17 N9 -0.7(21) . . . . ?
C19 N9 C17 N10 0.7(21) . . . . ?
C20 N9 C17 N10 -179.7(16) . . . . ?
C17 N10 C18 C19 0.5(21) . . . . ?
C17 N9 C19 C18 -0.3(21) . . . . ?
C20 N9 C19 C18 -180.0(16) . . . . ?
N10 C18 C19 N9 -0.2(23) . . . . ?
